data_7015099
loop_
_publ_author_name
'Xu, Qing-Feng'
'Ge, Jian-Feng'
'Zhou, Qiu-Xuan'
'Lu, Jian-Mei'
'Ji, Shun-Jun'
'Wang, Li-Hua'
'Zhang, Yong'
'Jin, Xue-Ming'
'Wu, Bing'

_publ_section_title
;
 Hydrothermal synthesis, structure, and luminescent properties of
 selected Zn(II)/Cd(II) coordination polymers constructed from
 3,5-bis(x-pyridyl)-1,2,4-triazole (x = 3, 4).
;
_journal_issue 12
_journal_name_full 'Dalton transactions (Cambridge, England : 2003)'
_journal_page_first 2805
_journal_page_last 2814
_journal_paper_doi 10.1039/c0dt01174f
_journal_volume 40
_journal_year 2011
_chemical_formula_moiety 'C12 H9 N5 O5 S Zn2'
_chemical_formula_sum 'C12 H9 N5 O5 S Zn2'
_chemical_formula_weight 466.04
_chemical_name_systematic
;
?
;
_space_group_IT_number 14
_symmetry_cell_setting monoclinic
_symmetry_Int_Tables_number 14
_symmetry_space_group_name_Hall '-P 2yn'
_symmetry_space_group_name_H-M 'P 1 21/n 1'
_atom_sites_solution_hydrogens geom
_atom_sites_solution_primary direct
_atom_sites_solution_secondary difmap
_audit_creation_method SHELXL-97
_cell_angle_alpha 90.00
_cell_angle_beta 101.46(3)
_cell_angle_gamma 90.00
_cell_formula_units_Z 4
_cell_length_a 7.293(7)
_cell_length_b 15.308(13)
_cell_length_c 13.087(9)
_cell_measurement_reflns_used 4197
_cell_measurement_temperature 298(2)
_cell_measurement_theta_max 25.3
_cell_measurement_theta_min 3.1
_cell_volume 1432(2)
_computing_cell_refinement CrystalClear
_computing_data_collection CrystalClear
_computing_data_reduction CrystalStructure
_computing_structure_refinement 'SHELXL-97 (Sheldrick, 1997)'
_computing_structure_solution 'SHELXS-97 (Sheldrick, 1990)'
_diffrn_ambient_temperature 298(2)
_diffrn_detector_area_resol_mean 7.31
_diffrn_measured_fraction_theta_full 0.995
_diffrn_measured_fraction_theta_max 0.995
_diffrn_measurement_device_type 'Rigaku Mercury'
_diffrn_measurement_method \w
_diffrn_radiation_monochromator graphite
_diffrn_radiation_source 'fine-focus sealed tube'
_diffrn_radiation_type MoK\a
_diffrn_radiation_wavelength 0.71070
_diffrn_reflns_av_R_equivalents 0.0359
_diffrn_reflns_av_sigmaI/netI 0.0504
_diffrn_reflns_limit_h_max 8
_diffrn_reflns_limit_h_min -7
_diffrn_reflns_limit_k_max 16
_diffrn_reflns_limit_k_min -18
_diffrn_reflns_limit_l_max 15
_diffrn_reflns_limit_l_min -12
_diffrn_reflns_number 6738
_diffrn_reflns_theta_full 25.35
_diffrn_reflns_theta_max 25.35
_diffrn_reflns_theta_min 3.10
_exptl_absorpt_coefficient_mu 3.535
_exptl_absorpt_correction_T_max 0.493
_exptl_absorpt_correction_T_min 0.392
_exptl_absorpt_correction_type multi-scan
_exptl_absorpt_process_details 'Jacobson, R. (1998) Private communication'
_exptl_crystal_colour light-yellow
_exptl_crystal_density_diffrn 2.162
_exptl_crystal_density_method 'not measured'
_exptl_crystal_description block
_exptl_crystal_F_000 928
_exptl_crystal_size_max 0.25
_exptl_crystal_size_mid 0.23
_exptl_crystal_size_min 0.20
_refine_diff_density_max 0.432
_refine_diff_density_min -0.472
_refine_diff_density_rms 0.112
_refine_ls_extinction_method none
_refine_ls_goodness_of_fit_ref 1.112
_refine_ls_hydrogen_treatment mixed
_refine_ls_matrix_type full
_refine_ls_number_parameters 231
_refine_ls_number_reflns 2611
_refine_ls_number_restraints 1
_refine_ls_restrained_S_all 1.112
_refine_ls_R_factor_all 0.0526
_refine_ls_R_factor_gt 0.0387
_refine_ls_shift/su_max 0.000
_refine_ls_shift/su_mean 0.000
_refine_ls_structure_factor_coef Fsqd
_refine_ls_weighting_details 'calc w=1/[\s^2^(Fo^2^)+(0.0301P)^2^+1.6088P] where P=(Fo^2^+2Fc^2^)/3'
_refine_ls_weighting_scheme calc
_refine_ls_wR_factor_gt 0.0768
_refine_ls_wR_factor_ref 0.0836
_reflns_number_gt 2154
_reflns_number_total 2611
_reflns_threshold_expression >2sigma(I)
_cod_data_source_file c0dt01174f.txt
_cod_data_source_block shelxl6
_cod_original_sg_symbol_H-M 'P 21/n'
_cod_database_code 7015099

loop_
_symmetry_equiv_pos_as_xyz
'x, y, z'
'-x+1/2, y+1/2, -z+1/2'
'-x, -y, -z'
'x-1/2, -y-1/2, z-1/2'

loop_
_atom_site_label
_atom_site_type_symbol
_atom_site_fract_x
_atom_site_fract_y
_atom_site_fract_z
_atom_site_U_iso_or_equiv
_atom_site_adp_type
_atom_site_occupancy
_atom_site_symmetry_multiplicity
_atom_site_calc_flag
_atom_site_refinement_flags
_atom_site_disorder_assembly
_atom_site_disorder_group
Zn1 Zn 0.71824(7) 0.41009(3) 0.59876(4) 0.02073(16) Uani 1 1 d . . .
Zn2 Zn 0.93322(7) 0.47476(3) 0.23300(4) 0.01851(15) Uani 1 1 d . . .
S1 S 0.65399(15) 0.49901(7) 0.38304(8) 0.0199(3) Uani 1 1 d . . .
O1 O 0.7843(4) 0.46679(19) 0.4767(2) 0.0235(7) Uani 1 1 d . . .
O2 O 0.7687(5) 0.5342(2) 0.3114(3) 0.0339(8) Uani 1 1 d . . .
O3 O 0.5504(4) 0.57471(19) 0.4145(2) 0.0247(7) Uani 1 1 d . . .
O4 O 0.5298(5) 0.4310(2) 0.3367(3) 0.0368(9) Uani 1 1 d . . .
O5 O 0.8532(4) 0.4484(2) 0.7317(2) 0.0233(7) Uani 1 1 d D . .
H5A H 0.779(6) 0.451(3) 0.771(3) 0.038(16) Uiso 1 1 d D . .
N1 N 0.7350(5) 0.2823(2) 0.5647(3) 0.0240(9) Uani 1 1 d . . .
N2 N 1.0018(5) -0.3557(2) 0.6998(3) 0.0220(8) Uani 1 1 d . . .
N3 N 0.6885(5) -0.0341(2) 0.4173(3) 0.0197(8) Uani 1 1 d . . .
N4 N 0.7298(5) -0.1201(2) 0.4389(3) 0.0222(8) Uani 1 1 d . . .
N5 N 0.8255(5) -0.0426(2) 0.5850(3) 0.0204(8) Uani 1 1 d . . .
C1 C 0.8213(7) 0.2250(3) 0.6362(4) 0.0306(12) Uani 1 1 d . . .
H1 H 0.8794 0.2460 0.7013 0.037 Uiso 1 1 calc R . .
C2 C 0.8273(7) 0.1381(3) 0.6178(4) 0.0286(11) Uani 1 1 d . . .
H2 H 0.8903 0.1009 0.6692 0.034 Uiso 1 1 calc R . .
C3 C 0.7391(6) 0.1043(3) 0.5216(3) 0.0199(10) Uani 1 1 d . . .
C4 C 0.6518(6) 0.1628(3) 0.4477(4) 0.0261(11) Uani 1 1 d . . .
H4 H 0.5924 0.1434 0.3821 0.031 Uiso 1 1 calc R . .
C5 C 0.6534(6) 0.2502(3) 0.4721(4) 0.0276(11) Uani 1 1 d . . .
H5B H 0.5945 0.2889 0.4213 0.033 Uiso 1 1 calc R . .
C6 C 0.8904(7) -0.3570(3) 0.6050(4) 0.0315(12) Uani 1 1 d . . .
H6 H 0.8539 -0.4109 0.5747 0.038 Uiso 1 1 calc R . .
C7 C 0.8279(7) -0.2825(3) 0.5504(4) 0.0292(11) Uani 1 1 d . . .
H7 H 0.7520 -0.2864 0.4845 0.035 Uiso 1 1 calc R . .
C8 C 0.8781(6) -0.2023(3) 0.5939(3) 0.0201(10) Uani 1 1 d . . .
C9 C 0.9968(7) -0.2008(3) 0.6909(3) 0.0272(11) Uani 1 1 d . . .
H9 H 1.0371 -0.1478 0.7223 0.033 Uiso 1 1 calc R . .
C10 C 1.0538(7) -0.2774(3) 0.7400(3) 0.0266(11) Uani 1 1 d . . .
H10 H 1.1333 -0.2750 0.8050 0.032 Uiso 1 1 calc R . .
C11 C 0.7475(6) 0.0098(3) 0.5063(3) 0.0168(9) Uani 1 1 d . . .
C12 C 0.8123(6) -0.1220(3) 0.5389(3) 0.0176(9) Uani 1 1 d . . .

loop_
_atom_site_aniso_label
_atom_site_aniso_U_11
_atom_site_aniso_U_22
_atom_site_aniso_U_33
_atom_site_aniso_U_23
_atom_site_aniso_U_13
_atom_site_aniso_U_12
Zn1 0.0249(3) 0.0151(3) 0.0202(3) -0.0011(2) -0.0004(2) 0.0006(2)
Zn2 0.0239(3) 0.0143(3) 0.0155(3) -0.0001(2) -0.0005(2) 0.0004(2)
S1 0.0256(6) 0.0177(5) 0.0152(6) -0.0006(4) 0.0013(4) 0.0026(5)
O1 0.0239(16) 0.0244(17) 0.0197(17) 0.0029(13) -0.0015(13) 0.0023(14)
O2 0.047(2) 0.0295(18) 0.032(2) 0.0131(15) 0.0241(16) 0.0113(16)
O3 0.0256(17) 0.0204(16) 0.0281(19) -0.0056(13) 0.0055(14) 0.0035(14)
O4 0.047(2) 0.0239(18) 0.031(2) -0.0048(15) -0.0125(16) -0.0061(17)
O5 0.0207(16) 0.0284(18) 0.0191(18) -0.0031(14) 0.0002(14) -0.0021(15)
N1 0.029(2) 0.0160(19) 0.026(2) -0.0042(16) 0.0042(17) 0.0012(17)
N2 0.027(2) 0.0155(19) 0.021(2) 0.0015(15) 0.0012(16) 0.0032(17)
N3 0.027(2) 0.0127(18) 0.017(2) 0.0031(15) -0.0005(15) 0.0007(16)
N4 0.031(2) 0.0140(18) 0.019(2) 0.0002(15) -0.0003(16) 0.0008(17)
N5 0.026(2) 0.0176(19) 0.016(2) 0.0010(15) 0.0022(16) -0.0011(17)
C1 0.040(3) 0.023(3) 0.025(3) -0.002(2) -0.004(2) 0.003(2)
C2 0.043(3) 0.018(2) 0.021(3) 0.0015(19) -0.005(2) 0.005(2)
C3 0.022(2) 0.015(2) 0.022(2) 0.0001(18) 0.0021(18) 0.0009(19)
C4 0.035(3) 0.020(2) 0.019(3) -0.0008(19) -0.005(2) -0.001(2)
C5 0.031(3) 0.019(2) 0.027(3) 0.003(2) -0.007(2) 0.005(2)
C6 0.042(3) 0.015(2) 0.030(3) -0.002(2) -0.011(2) -0.005(2)
C7 0.036(3) 0.020(2) 0.024(3) -0.001(2) -0.012(2) 0.002(2)
C8 0.027(2) 0.015(2) 0.018(2) 0.0029(18) 0.0036(18) -0.002(2)
C9 0.039(3) 0.015(2) 0.022(3) -0.0022(19) -0.006(2) -0.001(2)
C10 0.038(3) 0.019(2) 0.016(2) -0.0019(19) -0.009(2) 0.002(2)
C11 0.022(2) 0.014(2) 0.014(2) 0.0004(17) 0.0033(17) 0.0012(19)
C12 0.022(2) 0.013(2) 0.017(2) 0.0012(17) 0.0026(18) 0.0001(19)

loop_
_atom_type_symbol
_atom_type_description
_atom_type_scat_dispersion_real
_atom_type_scat_dispersion_imag
_atom_type_scat_source
C C 0.0033 0.0016 'International Tables Vol C Tables 4.2.6.8 and 6.1.1.4'
H H 0.0000 0.0000 'International Tables Vol C Tables 4.2.6.8 and 6.1.1.4'
N N 0.0061 0.0033 'International Tables Vol C Tables 4.2.6.8 and 6.1.1.4'
O O 0.0106 0.0060 'International Tables Vol C Tables 4.2.6.8 and 6.1.1.4'
Zn Zn 0.2839 1.4301 'International Tables Vol C Tables 4.2.6.8 and 6.1.1.4'
S S 0.1246 0.1234 'International Tables Vol C Tables 4.2.6.8 and 6.1.1.4'

loop_
_geom_angle_atom_site_label_1
_geom_angle_atom_site_label_2
_geom_angle_atom_site_label_3
_geom_angle
_geom_angle_site_symmetry_1
_geom_angle_site_symmetry_3
_geom_angle_publ_flag
O5 Zn1 O3 111.81(14) . 3_666 ?
O5 Zn1 O1 116.10(14) . . ?
O3 Zn1 O1 106.27(13) 3_666 . ?
O5 Zn1 N1 117.13(14) . . ?
O3 Zn1 N1 101.57(14) 3_666 . ?
O1 Zn1 N1 102.35(14) . . ?
O5 Zn2 O2 98.10(15) 3_766 . ?
O5 Zn2 N3 117.14(14) 3_766 2_655 ?
O2 Zn2 N3 110.51(15) . 2_655 ?
O5 Zn2 N2 109.48(15) 3_766 3_756 ?
O2 Zn2 N2 107.76(14) . 3_756 ?
N3 Zn2 N2 112.61(14) 2_655 3_756 ?
O4 S1 O2 112.8(2) . . ?
O4 S1 O1 110.87(19) . . ?
O2 S1 O1 107.2(2) . . ?
O4 S1 O3 111.7(2) . . ?
O2 S1 O3 105.97(19) . . ?
O1 S1 O3 107.97(18) . . ?
S1 O1 Zn1 126.99(19) . . ?
S1 O2 Zn2 130.4(2) . . ?
S1 O3 Zn1 128.82(19) . 3_666 ?
Zn1 O5 Zn2 130.42(18) . 3_766 ?
Zn1 O5 H5A 107(4) . . ?
Zn2 O5 H5A 115(4) 3_766 . ?
C5 N1 C1 117.1(4) . . ?
C5 N1 Zn1 121.6(3) . . ?
C1 N1 Zn1 121.3(3) . . ?
C10 N2 C6 116.8(4) . . ?
C10 N2 Zn2 127.6(3) . 3_756 ?
C6 N2 Zn2 115.6(3) . 3_756 ?
C11 N3 N4 106.5(3) . . ?
C11 N3 Zn2 145.7(3) . 2_645 ?
N4 N3 Zn2 107.8(2) . 2_645 ?
C12 N4 N3 105.2(3) . . ?
C11 N5 C12 102.3(3) . . ?
N1 C1 C2 122.9(4) . . ?
N1 C1 H1 118.5 . . ?
C2 C1 H1 118.5 . . ?
C1 C2 C3 119.9(4) . . ?
C1 C2 H2 120.0 . . ?
C3 C2 H2 120.0 . . ?
C4 C3 C2 117.4(4) . . ?
C4 C3 C11 124.9(4) . . ?
C2 C3 C11 117.7(4) . . ?
C5 C4 C3 119.2(4) . . ?
C5 C4 H4 120.4 . . ?
C3 C4 H4 120.4 . . ?
N1 C5 C4 123.5(4) . . ?
N1 C5 H5B 118.3 . . ?
C4 C5 H5B 118.3 . . ?
N2 C6 C7 123.1(4) . . ?
N2 C6 H6 118.5 . . ?
C7 C6 H6 118.5 . . ?
C8 C7 C6 119.6(4) . . ?
C8 C7 H7 120.2 . . ?
C6 C7 H7 120.2 . . ?
C7 C8 C9 117.5(4) . . ?
C7 C8 C12 121.1(4) . . ?
C9 C8 C12 121.5(4) . . ?
C10 C9 C8 119.6(4) . . ?
C10 C9 H9 120.2 . . ?
C8 C9 H9 120.2 . . ?
N2 C10 C9 123.5(4) . . ?
N2 C10 H10 118.2 . . ?
C9 C10 H10 118.2 . . ?
N5 C11 N3 112.5(4) . . ?
N5 C11 C3 120.7(4) . . ?
N3 C11 C3 126.8(4) . . ?
N4 C12 N5 113.5(4) . . ?
N4 C12 C8 123.0(4) . . ?
N5 C12 C8 123.5(4) . . ?

loop_
_geom_bond_atom_site_label_1
_geom_bond_atom_site_label_2
_geom_bond_distance
_geom_bond_site_symmetry_2
_geom_bond_publ_flag
Zn1 O5 1.913(3) . ?
Zn1 O3 1.946(4) 3_666 ?
Zn1 O1 1.960(3) . ?
Zn1 N1 2.015(4) . ?
Zn2 O5 1.933(3) 3_766 ?
Zn2 O2 1.951(3) . ?
Zn2 N3 1.996(4) 2_655 ?
Zn2 N2 2.037(4) 3_756 ?
S1 O4 1.434(3) . ?
S1 O2 1.477(3) . ?
S1 O1 1.479(3) . ?
S1 O3 1.486(3) . ?
O3 Zn1 1.946(4) 3_666 ?
O5 Zn2 1.933(3) 3_766 ?
O5 H5A 0.818(10) . ?
N1 C5 1.334(6) . ?
N1 C1 1.345(6) . ?
N2 C10 1.333(6) . ?
N2 C6 1.342(6) . ?
N2 Zn2 2.037(4) 3_756 ?
N3 C11 1.340(5) . ?
N3 N4 1.368(5) . ?
N3 Zn2 1.996(4) 2_645 ?
N4 C12 1.327(5) . ?
N5 C11 1.339(5) . ?
N5 C12 1.351(5) . ?
C1 C2 1.355(6) . ?
C1 H1 0.9300 . ?
C2 C3 1.394(6) . ?
C2 H2 0.9300 . ?
C3 C4 1.377(6) . ?
C3 C11 1.464(6) . ?
C4 C5 1.375(6) . ?
C4 H4 0.9300 . ?
C5 H5B 0.9300 . ?
C6 C7 1.375(6) . ?
C6 H6 0.9300 . ?
C7 C8 1.372(6) . ?
C7 H7 0.9300 . ?
C8 C9 1.388(6) . ?
C8 C12 1.458(6) . ?
C9 C10 1.362(6) . ?
C9 H9 0.9300 . ?
C10 H10 0.9300 . ?

loop_
_geom_hbond_atom_site_label_D
_geom_hbond_atom_site_label_H
_geom_hbond_atom_site_label_A
_geom_hbond_distance_DH
_geom_hbond_distance_HA
_geom_hbond_distance_DA
_geom_hbond_angle_DHA
_geom_hbond_site_symmetry_A
O5 H5A N5 0.818(10) 2.17(2) 2.952(5) 159(5) 2_656

loop_
_geom_torsion_atom_site_label_1
_geom_torsion_atom_site_label_2
_geom_torsion_atom_site_label_3
_geom_torsion_atom_site_label_4
_geom_torsion
_geom_torsion_site_symmetry_1
_geom_torsion_site_symmetry_2
_geom_torsion_site_symmetry_3
_geom_torsion_site_symmetry_4
_geom_torsion_publ_flag
O4 S1 O1 Zn1 -54.9(3) . . . . ?
O2 S1 O1 Zn1 -178.4(2) . . . . ?
O3 S1 O1 Zn1 67.8(3) . . . . ?
O5 Zn1 O1 S1 -136.1(2) . . . . ?
O3 Zn1 O1 S1 -11.1(3) 3_666 . . . ?
N1 Zn1 O1 S1 95.1(2) . . . . ?
O4 S1 O2 Zn2 -54.4(3) . . . . ?
O1 S1 O2 Zn2 68.0(3) . . . . ?
O3 S1 O2 Zn2 -176.9(2) . . . . ?
O5 Zn2 O2 S1 -132.6(3) 3_766 . . . ?
N3 Zn2 O2 S1 104.4(3) 2_655 . . . ?
N2 Zn2 O2 S1 -19.1(3) 3_756 . . . ?
O4 S1 O3 Zn1 0.4(3) . . . 3_666 ?
O2 S1 O3 Zn1 123.6(2) . . . 3_666 ?
O1 S1 O3 Zn1 -121.8(2) . . . 3_666 ?
O3 Zn1 O5 Zn2 -130.3(2) 3_666 . . 3_766 ?
O1 Zn1 O5 Zn2 -8.1(3) . . . 3_766 ?
N1 Zn1 O5 Zn2 113.1(2) . . . 3_766 ?
O5 Zn1 N1 C5 -176.7(3) . . . . ?
O3 Zn1 N1 C5 61.2(4) 3_666 . . . ?
O1 Zn1 N1 C5 -48.5(4) . . . . ?
O5 Zn1 N1 C1 6.6(4) . . . . ?
O3 Zn1 N1 C1 -115.4(4) 3_666 . . . ?
O1 Zn1 N1 C1 134.8(4) . . . . ?
C11 N3 N4 C12 -0.6(5) . . . . ?
Zn2 N3 N4 C12 179.2(3) 2_645 . . . ?
C5 N1 C1 C2 -0.2(7) . . . . ?
Zn1 N1 C1 C2 176.7(4) . . . . ?
N1 C1 C2 C3 -1.0(8) . . . . ?
C1 C2 C3 C4 1.4(7) . . . . ?
C1 C2 C3 C11 -179.1(4) . . . . ?
C2 C3 C4 C5 -0.8(7) . . . . ?
C11 C3 C4 C5 179.8(4) . . . . ?
C1 N1 C5 C4 0.9(7) . . . . ?
Zn1 N1 C5 C4 -175.9(4) . . . . ?
C3 C4 C5 N1 -0.4(8) . . . . ?
C10 N2 C6 C7 -1.1(7) . . . . ?
Zn2 N2 C6 C7 177.6(4) 3_756 . . . ?
N2 C6 C7 C8 -0.7(8) . . . . ?
C6 C7 C8 C9 2.1(7) . . . . ?
C6 C7 C8 C12 -179.1(4) . . . . ?
C7 C8 C9 C10 -1.8(7) . . . . ?
C12 C8 C9 C10 179.5(4) . . . . ?
C6 N2 C10 C9 1.5(7) . . . . ?
Zn2 N2 C10 C9 -177.1(4) 3_756 . . . ?
C8 C9 C10 N2 0.0(8) . . . . ?
C12 N5 C11 N3 0.4(5) . . . . ?
C12 N5 C11 C3 -177.6(4) . . . . ?
N4 N3 C11 N5 0.1(5) . . . . ?
Zn2 N3 C11 N5 -179.5(4) 2_645 . . . ?
N4 N3 C11 C3 178.0(4) . . . . ?
Zn2 N3 C11 C3 -1.6(8) 2_645 . . . ?
C4 C3 C11 N5 -175.7(4) . . . . ?
C2 C3 C11 N5 4.8(6) . . . . ?
C4 C3 C11 N3 6.5(7) . . . . ?
C2 C3 C11 N3 -172.9(4) . . . . ?
N3 N4 C12 N5 0.9(5) . . . . ?
N3 N4 C12 C8 179.6(4) . . . . ?
C11 N5 C12 N4 -0.8(5) . . . . ?
C11 N5 C12 C8 -179.5(4) . . . . ?
C7 C8 C12 N4 -12.2(7) . . . . ?
C9 C8 C12 N4 166.5(4) . . . . ?
C7 C8 C12 N5 166.4(4) . . . . ?
C9 C8 C12 N5 -14.9(7) . . . . ?
